data_4026400
loop_
_publ_author_name
'Christopher P. Hencken'
'Douglas T. Genna'
'Maxime A. Siegler'
'Gary H. Posner'

_publ_contact_author_address
;Department of Chemistry
Johns Hopkins University
Baltimore
MD 21218
USA
;
_publ_contact_author_email ghp@jhu.edu
_publ_contact_author_name 'Gary H. Posner'
_publ_contact_author_phone '(410) 516-4670'
_publ_section_title
;
 Highly Stereocontrolled and Regiocontrolled Syntheses of
 2,3,4-Trisubstituted Alkanoates and Lactones
;
_journal_name_full 'Journal of Organic Chemistry'
_journal_page_first 5149
_journal_page_last 5155
_journal_paper_doi 10.1021/jo200795f
_journal_volume 76
_journal_year 2011
_chemical_formula_moiety 'C16 H23 Cl O4'
_chemical_formula_sum 'C16 H23 Cl O4'
_chemical_formula_weight 314.79
_chemical_name_systematic
; 
 ? 
;
_space_group_IT_number 14
_symmetry_cell_setting monoclinic
_symmetry_space_group_name_Hall '-P 2ybc'
_symmetry_space_group_name_H-M 'P 1 21/c 1'
_atom_sites_solution_hydrogens difmap
_atom_sites_solution_primary direct
_atom_sites_solution_secondary difmap
_audit_creation_method SHELXL-97
_cell_angle_alpha 90.00
_cell_angle_beta 103.603(3)
_cell_angle_gamma 90.00
_cell_formula_units_Z 4
_cell_length_a 15.9869(4)
_cell_length_b 5.47925(14)
_cell_length_c 19.1891(5)
_cell_measurement_reflns_used 7023
_cell_measurement_temperature 110(2)
_cell_measurement_theta_max 25.12
_cell_measurement_theta_min 1.89
_cell_volume 1633.74(8)
_computing_cell_refinement
;
CrysAlisPro, Oxford Diffraction Ltd.,
Version 1.171.34.44 (release 25-10-2010 CrysAlis171 .NET)
(compiled Oct 25 2010,18:11:34)
;
_computing_data_collection
;
CrysAlisPro, Oxford Diffraction Ltd.,
Version 1.171.34.44 (release 25-10-2010 CrysAlis171 .NET)
(compiled Oct 25 2010,18:11:34)
;
_computing_data_reduction
;
CrysAlisPro, Oxford Diffraction Ltd.,
Version 1.171.34.44 (release 25-10-2010 CrysAlis171 .NET)
(compiled Oct 25 2010,18:11:34)
;
_computing_molecular_graphics 'SHELXTL v6.10 (Sheldrick, 2008)'
_computing_publication_material 'SHELXTL v6.10 (Sheldrick, 2008)'
_computing_structure_refinement 'SHELXL-97 (Sheldrick, 2008)'
_computing_structure_solution 'SHELXS-97 (Sheldrick, 2008)'
_diffrn_ambient_temperature 110(2)
_diffrn_detector_area_resol_mean 15.989
_diffrn_measured_fraction_theta_full 0.999
_diffrn_measured_fraction_theta_max 0.999
_diffrn_measurement_device_type 'Goniometer KM4/Xcalibur, detector: Sapphire3'
_diffrn_measurement_method '\w scans'
_diffrn_radiation_monochromator graphite
_diffrn_radiation_source 'Enhance (Mo) X-ray Source'
_diffrn_radiation_type MoK\a
_diffrn_radiation_wavelength 0.71073
_diffrn_reflns_av_R_equivalents 0.0470
_diffrn_reflns_av_sigmaI/netI 0.0392
_diffrn_reflns_limit_h_max 19
_diffrn_reflns_limit_h_min -19
_diffrn_reflns_limit_k_max 6
_diffrn_reflns_limit_k_min -6
_diffrn_reflns_limit_l_max 22
_diffrn_reflns_limit_l_min -22
_diffrn_reflns_number 12144
_diffrn_reflns_theta_full 25.00
_diffrn_reflns_theta_max 25.00
_diffrn_reflns_theta_min 2.18
_exptl_absorpt_coefficient_mu 0.246
_exptl_absorpt_correction_T_max 0.990
_exptl_absorpt_correction_T_min 0.917
_exptl_absorpt_correction_type analytical
_exptl_absorpt_process_details
;
CrysAlisPro, Oxford Diffraction Ltd.,
Version 1.171.34.44 (release 25-10-2010 CrysAlis171 .NET)
(compiled Oct 25 2010,18:11:34)
Analytical numeric absorption correction using a multifaceted crystal
            model based on expressions derived by R.C. Clark & J.S. Reid.
(Clark, R. C. & Reid, J. S. (1995). Acta Cryst. A51, 887-897)
;
_exptl_crystal_colour colorless
_exptl_crystal_density_diffrn 1.280
_exptl_crystal_description lath
_exptl_crystal_F_000 672
_exptl_crystal_size_max 0.55
_exptl_crystal_size_mid 0.15
_exptl_crystal_size_min 0.04
_refine_diff_density_max 0.265
_refine_diff_density_min -0.250
_refine_diff_density_rms 0.043
_refine_ls_extinction_method none
_refine_ls_goodness_of_fit_ref 1.039
_refine_ls_hydrogen_treatment mixed
_refine_ls_matrix_type full
_refine_ls_number_parameters 201
_refine_ls_number_reflns 2883
_refine_ls_number_restraints 2
_refine_ls_restrained_S_all 1.039
_refine_ls_R_factor_all 0.0406
_refine_ls_R_factor_gt 0.0320
_refine_ls_shift/su_max 0.000
_refine_ls_shift/su_mean 0.000
_refine_ls_structure_factor_coef Fsqd
_refine_ls_weighting_details 'calc w=1/[\s^2^(Fo^2^)+(0.0225P)^2^+0.9124P] where P=(Fo^2^+2Fc^2^)/3'
_refine_ls_weighting_scheme calc
_refine_ls_wR_factor_gt 0.0762
_refine_ls_wR_factor_ref 0.0799
_reflns_number_gt 2463
_reflns_number_total 2883
_reflns_threshold_expression I>2\s(I)
_cod_data_source_file jo200795f_si_002_2.cif
_cod_data_source_block 5
_cod_original_cell_volume 1633.74(7)
_cod_original_sg_symbol_H-M 'P 21/c'
_cod_database_code 4026400

loop_
_symmetry_equiv_pos_as_xyz
'x, y, z'
'-x, y+1/2, -z+1/2'
'-x, -y, -z'
'x, -y-1/2, z-1/2'

loop_
_atom_site_label
_atom_site_type_symbol
_atom_site_fract_x
_atom_site_fract_y
_atom_site_fract_z
_atom_site_U_iso_or_equiv
_atom_site_adp_type
_atom_site_occupancy
_atom_site_symmetry_multiplicity
_atom_site_calc_flag
_atom_site_refinement_flags
Cl1 Cl 0.37864(3) 0.55171(7) 0.22369(2) 0.01981(12) Uani 1 1 d .
O1 O 0.34467(7) 0.02952(19) 0.12931(6) 0.0215(3) Uani 1 1 d .
O2 O 0.23332(7) 0.29567(19) 0.10553(6) 0.0191(3) Uani 1 1 d .
O3 O 0.45827(7) 0.2870(2) 0.05774(6) 0.0163(2) Uani 1 1 d D
H3A H 0.4548(12) 0.142(3) 0.0645(10) 0.029(5) Uiso 1 1 d D
O4 O 0.46879(7) 0.78610(19) 0.05756(6) 0.0151(2) Uani 1 1 d D
H4A H 0.4839(11) 0.733(3) 0.0233(9) 0.025(5) Uiso 1 1 d D
C1 C 0.31609(10) 0.2337(3) 0.12189(8) 0.0157(3) Uani 1 1 d .
C2 C 0.37254(10) 0.4601(3) 0.13253(8) 0.0139(3) Uani 1 1 d .
H2 H 0.3447 0.5916 0.0988 0.017 Uiso 1 1 calc R
C3 C 0.46338(10) 0.4128(3) 0.12360(8) 0.0137(3) Uani 1 1 d .
H3 H 0.4958 0.3114 0.1645 0.016 Uiso 1 1 calc R
C4 C 0.51123(10) 0.6529(3) 0.12034(8) 0.0146(3) Uani 1 1 d .
H4 H 0.5072 0.7521 0.1632 0.018 Uiso 1 1 calc R
C5 C 0.60605(10) 0.6094(3) 0.12389(9) 0.0182(4) Uani 1 1 d .
H5A H 0.6111 0.4835 0.0881 0.022 Uiso 1 1 calc R
H5B H 0.6338 0.5444 0.1719 0.022 Uiso 1 1 calc R
C6 C 0.65473(10) 0.8388(3) 0.10997(8) 0.0177(3) Uani 1 1 d .
H6A H 0.6333 0.8887 0.0593 0.021 Uiso 1 1 calc R
H6B H 0.6423 0.9730 0.1406 0.021 Uiso 1 1 calc R
C7 C 0.75076(10) 0.8020(3) 0.12483(8) 0.0183(3) Uani 1 1 d .
C8 C 0.78588(11) 0.6024(3) 0.09674(10) 0.0278(4) Uani 1 1 d .
H8 H 0.7486 0.4879 0.0677 0.033 Uiso 1 1 calc R
C9 C 0.87397(12) 0.5678(4) 0.11032(12) 0.0362(5) Uani 1 1 d .
H9 H 0.8966 0.4300 0.0909 0.043 Uiso 1 1 calc R
C10 C 0.92906(12) 0.7330(4) 0.15198(11) 0.0364(5) Uani 1 1 d .
H10 H 0.9896 0.7092 0.1615 0.044 Uiso 1 1 calc R
C11 C 0.89562(12) 0.9333(4) 0.17973(10) 0.0355(5) Uani 1 1 d .
H11 H 0.9333 1.0489 0.2078 0.043 Uiso 1 1 calc R
C12 C 0.80712(11) 0.9667(3) 0.16674(9) 0.0263(4) Uani 1 1 d .
H12 H 0.7849 1.1038 0.1867 0.032 Uiso 1 1 calc R
C13 C 0.16528(10) 0.1080(3) 0.10321(9) 0.0229(4) Uani 1 1 d .
C14 C 0.08410(11) 0.2618(3) 0.08879(12) 0.0350(5) Uani 1 1 d .
H14A H 0.0777 0.3472 0.0430 0.053 Uiso 1 1 calc R
H14B H 0.0881 0.3814 0.1274 0.053 Uiso 1 1 calc R
H14C H 0.0341 0.1561 0.0867 0.053 Uiso 1 1 calc R
C15 C 0.17981(11) -0.0177(3) 0.17548(10) 0.0278(4) Uani 1 1 d .
H15A H 0.1858 0.1054 0.2134 0.042 Uiso 1 1 calc R
H15B H 0.2324 -0.1162 0.1834 0.042 Uiso 1 1 calc R
H15C H 0.1307 -0.1235 0.1764 0.042 Uiso 1 1 calc R
C16 C 0.16390(12) -0.0680(3) 0.04179(10) 0.0291(4) Uani 1 1 d .
H16A H 0.2162 -0.1678 0.0527 0.044 Uiso 1 1 calc R
H16B H 0.1612 0.0243 -0.0024 0.044 Uiso 1 1 calc R
H16C H 0.1133 -0.1742 0.0355 0.044 Uiso 1 1 calc R

loop_
_atom_site_aniso_label
_atom_site_aniso_U_11
_atom_site_aniso_U_22
_atom_site_aniso_U_33
_atom_site_aniso_U_23
_atom_site_aniso_U_13
_atom_site_aniso_U_12
Cl1 0.0244(2) 0.0218(2) 0.0137(2) -0.00194(16) 0.00535(15) 0.00093(16)
O1 0.0217(6) 0.0119(6) 0.0326(7) 0.0022(5) 0.0096(5) 0.0011(5)
O2 0.0146(6) 0.0126(5) 0.0288(6) 0.0008(5) 0.0023(5) -0.0013(4)
O3 0.0254(6) 0.0097(6) 0.0147(6) -0.0014(5) 0.0062(4) -0.0017(5)
O4 0.0210(6) 0.0113(5) 0.0128(6) 0.0009(5) 0.0039(5) 0.0016(4)
C1 0.0194(8) 0.0151(8) 0.0128(8) 0.0007(6) 0.0039(6) 0.0003(7)
C2 0.0202(8) 0.0122(7) 0.0087(7) 0.0010(6) 0.0020(6) 0.0014(6)
C3 0.0183(8) 0.0118(7) 0.0101(7) 0.0008(6) 0.0019(6) 0.0013(6)
C4 0.0202(8) 0.0126(7) 0.0099(8) 0.0002(6) 0.0013(6) -0.0008(6)
C5 0.0192(8) 0.0158(8) 0.0184(8) 0.0010(7) 0.0018(6) -0.0018(7)
C6 0.0213(8) 0.0158(8) 0.0155(8) -0.0006(7) 0.0033(6) -0.0032(7)
C7 0.0206(8) 0.0192(8) 0.0143(8) 0.0046(7) 0.0027(6) -0.0033(7)
C8 0.0236(9) 0.0233(9) 0.0368(11) -0.0025(8) 0.0078(8) -0.0037(7)
C9 0.0275(10) 0.0282(10) 0.0560(13) 0.0066(10) 0.0157(9) 0.0031(8)
C10 0.0193(9) 0.0411(12) 0.0468(12) 0.0176(10) 0.0041(8) 0.0017(9)
C11 0.0253(10) 0.0437(12) 0.0321(11) 0.0028(9) -0.0040(8) -0.0156(9)
C12 0.0267(9) 0.0280(10) 0.0228(9) -0.0010(8) 0.0030(7) -0.0067(8)
C13 0.0171(8) 0.0168(8) 0.0330(10) 0.0004(7) 0.0024(7) -0.0058(7)
C14 0.0185(9) 0.0252(10) 0.0590(13) 0.0026(9) 0.0043(8) -0.0020(8)
C15 0.0226(9) 0.0286(10) 0.0331(11) 0.0029(8) 0.0084(8) -0.0057(8)
C16 0.0307(10) 0.0217(9) 0.0297(10) -0.0014(8) -0.0035(8) -0.0059(8)

loop_
_atom_type_symbol
_atom_type_description
_atom_type_scat_dispersion_real
_atom_type_scat_dispersion_imag
_atom_type_scat_source
C C 0.0033 0.0016 'International Tables Vol C Tables 4.2.6.8 and 6.1.1.4'
H H 0.0000 0.0000 'International Tables Vol C Tables 4.2.6.8 and 6.1.1.4'
Cl Cl 0.1484 0.1585 'International Tables Vol C Tables 4.2.6.8 and 6.1.1.4'
O O 0.0106 0.0060 'International Tables Vol C Tables 4.2.6.8 and 6.1.1.4'

loop_
_geom_angle_atom_site_label_1
_geom_angle_atom_site_label_2
_geom_angle_atom_site_label_3
_geom_angle
C1 O2 C13 120.63(12)
C3 O3 H3A 109.0(14)
C4 O4 H4A 109.2(13)
O1 C1 O2 126.43(14)
O1 C1 C2 123.09(14)
O2 C1 C2 110.46(12)
C1 C2 C3 113.42(12)
C1 C2 Cl1 104.65(10)
C3 C2 Cl1 108.75(10)
C1 C2 H2 110.0
C3 C2 H2 110.0
Cl1 C2 H2 110.0
O3 C3 C2 108.94(12)
O3 C3 C4 107.72(12)
C2 C3 C4 110.92(12)
O3 C3 H3 109.7
C2 C3 H3 109.7
C4 C3 H3 109.7
O4 C4 C5 112.76(12)
O4 C4 C3 109.23(12)
C5 C4 C3 111.48(12)
O4 C4 H4 107.7
C5 C4 H4 107.7
C3 C4 H4 107.7
C4 C5 C6 113.89(13)
C4 C5 H5A 108.8
C6 C5 H5A 108.8
C4 C5 H5B 108.8
C6 C5 H5B 108.8
H5A C5 H5B 107.7
C7 C6 C5 113.14(13)
C7 C6 H6A 109.0
C5 C6 H6A 109.0
C7 C6 H6B 108.9
C5 C6 H6B 109.0
H6A C6 H6B 107.8
C12 C7 C8 117.89(16)
C12 C7 C6 121.01(15)
C8 C7 C6 121.10(14)
C9 C8 C7 121.27(17)
C9 C8 H8 119.4
C7 C8 H8 119.4
C10 C9 C8 120.14(18)
C10 C9 H9 119.9
C8 C9 H9 119.9
C9 C10 C11 119.51(17)
C9 C10 H10 120.2
C11 C10 H10 120.2
C10 C11 C12 120.36(17)
C10 C11 H11 119.8
C12 C11 H11 119.8
C11 C12 C7 120.82(18)
C11 C12 H12 119.6
C7 C12 H12 119.6
O2 C13 C15 109.40(13)
O2 C13 C14 102.07(13)
C15 C13 C14 111.07(15)
O2 C13 C16 109.80(13)
C15 C13 C16 113.11(14)
C14 C13 C16 110.82(15)
C13 C14 H14A 109.5
C13 C14 H14B 109.5
H14A C14 H14B 109.5
C13 C14 H14C 109.5
H14A C14 H14C 109.5
H14B C14 H14C 109.5
C13 C15 H15A 109.5
C13 C15 H15B 109.5
H15A C15 H15B 109.5
C13 C15 H15C 109.5
H15A C15 H15C 109.5
H15B C15 H15C 109.5
C13 C16 H16A 109.5
C13 C16 H16B 109.5
H16A C16 H16B 109.5
C13 C16 H16C 109.5
H16A C16 H16C 109.5
H16B C16 H16C 109.5

loop_
_geom_bond_atom_site_label_1
_geom_bond_atom_site_label_2
_geom_bond_distance
Cl1 C2 1.8002(15)
O1 C1 1.2041(18)
O2 C1 1.3302(18)
O2 C13 1.4901(18)
O3 C3 1.4249(18)
O3 H3A 0.809(17)
O4 C4 1.4353(18)
O4 H4A 0.807(16)
C1 C2 1.519(2)
C2 C3 1.524(2)
C2 H2 1.0000
C3 C4 1.530(2)
C3 H3 1.0000
C4 C5 1.520(2)
C4 H4 1.0000
C5 C6 1.534(2)
C5 H5A 0.9900
C5 H5B 0.9900
C6 C7 1.508(2)
C6 H6A 0.9900
C6 H6B 0.9900
C7 C12 1.390(2)
C7 C8 1.394(2)
C8 C9 1.384(3)
C8 H8 0.9500
C9 C10 1.380(3)
C9 H9 0.9500
C10 C11 1.381(3)
C10 H10 0.9500
C11 C12 1.390(3)
C11 H11 0.9500
C12 H12 0.9500
C13 C15 1.517(2)
C13 C14 1.517(2)
C13 C16 1.519(2)
C14 H14A 0.9800
C14 H14B 0.9800
C14 H14C 0.9800
C15 H15A 0.9800
C15 H15B 0.9800
C15 H15C 0.9800
C16 H16A 0.9800
C16 H16B 0.9800
C16 H16C 0.9800

loop_
_geom_hbond_atom_site_label_D
_geom_hbond_atom_site_label_H
_geom_hbond_atom_site_label_A
_geom_hbond_distance_DH
_geom_hbond_distance_HA
_geom_hbond_distance_DA
_geom_hbond_angle_DHA
_geom_hbond_site_symmetry_A
O3 H3A O4 0.809(17) 1.970(18) 2.7498(15) 161.5(19) 1_545
O4 H4A O3 0.807(16) 1.990(17) 2.7622(15) 160.1(18) 3_665

loop_
_geom_torsion_atom_site_label_1
_geom_torsion_atom_site_label_2
_geom_torsion_atom_site_label_3
_geom_torsion_atom_site_label_4
_geom_torsion
C13 O2 C1 O1 7.6(2)
C13 O2 C1 C2 -170.81(12)
O1 C1 C2 C3 23.2(2)
O2 C1 C2 C3 -158.39(12)
O1 C1 C2 Cl1 -95.21(16)
O2 C1 C2 Cl1 83.24(13)
C1 C2 C3 O3 50.54(16)
Cl1 C2 C3 O3 166.53(9)
C1 C2 C3 C4 168.95(12)
Cl1 C2 C3 C4 -75.07(13)
O3 C3 C4 O4 55.00(15)
C2 C3 C4 O4 -64.14(15)
O3 C3 C4 C5 -70.29(15)
C2 C3 C4 C5 170.57(12)
O4 C4 C5 C6 48.33(17)
C3 C4 C5 C6 171.63(13)
C4 C5 C6 C7 171.11(13)
C5 C6 C7 C12 -130.80(16)
C5 C6 C7 C8 49.5(2)
C12 C7 C8 C9 0.4(3)
C6 C7 C8 C9 -179.93(16)
C7 C8 C9 C10 -0.4(3)
C8 C9 C10 C11 -0.3(3)
C9 C10 C11 C12 0.9(3)
C10 C11 C12 C7 -1.0(3)
C8 C7 C12 C11 0.3(3)
C6 C7 C12 C11 -179.37(16)
C1 O2 C13 C15 57.92(18)
C1 O2 C13 C14 175.64(14)
C1 O2 C13 C16 -66.76(18)
